data_2202527
loop_
_publ_author_name
'Suchada Chantrapromma'
'Hoong-Kun Fun'
'Ibrahim Abdul Razak'
'Surat Laphookhieo'
'Chatchanok Karalai'

_publ_section_title
;
 Absolute configuration of 3\a-feruloyltaraxerol dichloromethane
 solvate
;
_journal_issue 12
_journal_name_full 'Acta Crystallographica Section E'
_journal_page_first o1864
_journal_page_last o1866
_journal_paper_doi 10.1107/S1600536803024838
_journal_volume 59
_journal_year 2003
_chemical_formula_iupac 'C40 H58 O4, C H2 Cl2'
_chemical_formula_moiety 'C40 H58 O4, C H2 Cl2'
_chemical_formula_sum 'C41 H60 Cl2 O4'
_chemical_formula_weight 687.79
_chemical_name_systematic
;
3\a-feruloyltaraxerol dicholomethane
;
_space_group_IT_number 4
_symmetry_cell_setting monoclinic
_symmetry_space_group_name_Hall 'P 2yb'
_symmetry_space_group_name_H-M 'P 1 21 1'
_atom_sites_solution_hydrogens geom
_atom_sites_solution_primary direct
_atom_sites_solution_secondary difmap
_audit_creation_method SHELXL-97
_cell_angle_alpha 90.00
_cell_angle_beta 104.8340(10)
_cell_angle_gamma 90.00
_cell_formula_units_Z 2
_cell_length_a 12.5558(10)
_cell_length_b 8.5131(7)
_cell_length_c 18.6076(15)
_cell_measurement_reflns_used 4263
_cell_measurement_temperature 293(2)
_cell_measurement_theta_max 26.00
_cell_measurement_theta_min 2.25
_cell_volume 1922.7(3)
_computing_cell_refinement 'SAINT (Siemens, 1996)'
_computing_data_collection 'SMART (Siemens, 1996)'
_computing_data_reduction SAINT
_computing_molecular_graphics SHELXTL
_computing_publication_material
;
SHELXTL, PARST (Nardelli, 1995) and PLATON (Spek, 2003)
;
_computing_structure_refinement SHELXTL
_computing_structure_solution 'SHELXTL (Sheldrick, 1997)'
_diffrn_ambient_temperature 293(2)
_diffrn_detector_area_resol_mean 8.33
_diffrn_measured_fraction_theta_full 0.995
_diffrn_measured_fraction_theta_max 0.995
_diffrn_measurement_device_type
;
Siemens SMART CCD area-detector
;
_diffrn_measurement_method \w
_diffrn_radiation_monochromator graphite
_diffrn_radiation_source 'fine-focus sealed tube'
_diffrn_radiation_type MoK\a
_diffrn_radiation_wavelength 0.71073
_diffrn_reflns_av_R_equivalents 0.0199
_diffrn_reflns_av_sigmaI/netI 0.0470
_diffrn_reflns_limit_h_max 15
_diffrn_reflns_limit_h_min -15
_diffrn_reflns_limit_k_max 10
_diffrn_reflns_limit_k_min -9
_diffrn_reflns_limit_l_max 22
_diffrn_reflns_limit_l_min -14
_diffrn_reflns_number 10423
_diffrn_reflns_theta_full 26.00
_diffrn_reflns_theta_max 26.00
_diffrn_reflns_theta_min 2.25
_diffrn_standards_decay_% 0
_diffrn_standards_number 0
_exptl_absorpt_coefficient_mu 0.208
_exptl_absorpt_correction_T_max 0.9715
_exptl_absorpt_correction_T_min 0.9070
_exptl_absorpt_correction_type multi-scan
_exptl_absorpt_process_details '(SADABS; Sheldrick, 1996)'
_exptl_crystal_colour colourless
_exptl_crystal_density_diffrn 1.188
_exptl_crystal_density_method 'not measured'
_exptl_crystal_description needle
_exptl_crystal_F_000 744
_exptl_crystal_size_max 0.48
_exptl_crystal_size_mid 0.18
_exptl_crystal_size_min 0.14
_refine_diff_density_max 0.337
_refine_diff_density_min -0.484
_refine_ls_abs_structure_details 'Flack (1983), 3171 Friedel pairs'
_refine_ls_abs_structure_Flack 0.12(13)
_refine_ls_extinction_method none
_refine_ls_goodness_of_fit_ref 1.112
_refine_ls_hydrogen_treatment constr
_refine_ls_matrix_type full
_refine_ls_number_parameters 445
_refine_ls_number_reflns 7198
_refine_ls_number_restraints 5
_refine_ls_restrained_S_all 1.111
_refine_ls_R_factor_all 0.0783
_refine_ls_R_factor_gt 0.0620
_refine_ls_shift/su_max 0.002
_refine_ls_shift/su_mean 0.000
_refine_ls_structure_factor_coef Fsqd
_refine_ls_weighting_details 'calc w = 1/[\s^2^(Fo^2^)+(0.0698P)^2^+0.5197P] where P = (Fo^2^+2Fc^2^)/3'
_refine_ls_weighting_scheme calc
_refine_ls_wR_factor_gt 0.1416
_refine_ls_wR_factor_ref 0.1524
_reflns_number_gt 5897
_reflns_number_total 7198
_reflns_threshold_expression I>2\s(I)
_cod_data_source_file ci6298.cif
_cod_data_source_block I
_cod_original_sg_symbol_H-M 'P 21'
_cod_database_code 2202527

loop_
_symmetry_equiv_pos_as_xyz
'x, y, z'
'-x, y+1/2, -z'

loop_
_atom_site_label
_atom_site_fract_x
_atom_site_fract_y
_atom_site_fract_z
_atom_site_U_iso_or_equiv
_atom_site_adp_type
_atom_site_calc_flag
_atom_site_refinement_flags
_atom_site_occupancy
_atom_site_disorder_assembly
_atom_site_disorder_group
_atom_site_type_symbol
O1 0.35353(18) -0.2592(3) 0.22768(11) 0.0382(5) Uani d . 1 . . O
O2 0.37018(19) -0.4218(3) 0.32612(12) 0.0450(6) Uani d . 1 . . O
O3 0.5202(2) -0.7599(3) 0.51810(13) 0.0522(7) Uani d . 1 . . O
O4 0.7350(2) -0.8035(4) 0.57168(13) 0.0607(8) Uani d . 1 . . O
H4 0.6827 -0.8231 0.5891 0.091 Uiso calc R 1 . . H
C1 0.1745(3) -0.1292(4) 0.10527(17) 0.0340(7) Uani d . 1 . . C
H1A 0.1105 -0.1507 0.0646 0.041 Uiso calc R 1 . . H
H1B 0.2387 -0.1702 0.0917 0.041 Uiso calc R 1 . . H
C2 0.1617(3) -0.2137(4) 0.17470(17) 0.0407(8) Uani d . 1 . . C
H2A 0.0938 -0.1796 0.1856 0.049 Uiso calc R 1 . . H
H2B 0.1558 -0.3257 0.1649 0.049 Uiso calc R 1 . . H
C3 0.2569(2) -0.1840(4) 0.24230(16) 0.0346(7) Uani d . 1 . . C
H3 0.2406 -0.2332 0.2859 0.042 Uiso calc R 1 . . H
C4 0.2830(2) -0.0088(4) 0.25879(16) 0.0336(7) Uani d . 1 . . C
C5 0.2854(2) 0.0794(4) 0.18556(16) 0.0290(6) Uani d . 1 . . C
H5 0.3495 0.0362 0.1716 0.035 Uiso calc R 1 . . H
C6 0.3094(3) 0.2554(4) 0.19597(16) 0.0353(7) Uani d . 1 . . C
H6A 0.3689 0.2719 0.2402 0.042 Uiso calc R 1 . . H
H6B 0.2446 0.3092 0.2028 0.042 Uiso calc R 1 . . H
C7 0.3416(3) 0.3240(4) 0.12843(16) 0.0332(7) Uani d . 1 . . C
H7A 0.4106 0.2771 0.1253 0.040 Uiso calc R 1 . . H
H7B 0.3539 0.4360 0.1361 0.040 Uiso calc R 1 . . H
C8 0.2554(2) 0.2984(3) 0.05384(15) 0.0266(6) Uani d . 1 . . C
C9 0.2221(2) 0.1219(3) 0.04805(16) 0.0263(6) Uani d . 1 . . C
H9 0.2901 0.0661 0.0473 0.032 Uiso calc R 1 . . H
C10 0.1871(2) 0.0505(3) 0.11636(15) 0.0278(6) Uani d . 1 . . C
C11 0.1411(2) 0.0815(4) -0.02777(16) 0.0328(7) Uani d . 1 . . C
H11A 0.1584 -0.0228 -0.0426 0.039 Uiso calc R 1 . . H
H11B 0.0670 0.0782 -0.0212 0.039 Uiso calc R 1 . . H
C12 0.1430(2) 0.1963(4) -0.09079(16) 0.0299(7) Uani d . 1 . . C
H12A 0.0917 0.2810 -0.0898 0.036 Uiso calc R 1 . . H
H12B 0.1172 0.1419 -0.1378 0.036 Uiso calc R 1 . . H
C13 0.2565(2) 0.2677(3) -0.08733(16) 0.0279(6) Uani d . 1 . . C
C14 0.3061(2) 0.3385(3) -0.01079(16) 0.0280(6) Uani d . 1 . . C
C15 0.3909(3) 0.4357(4) -0.00383(18) 0.0411(8) Uani d . 1 . . C
H15 0.4276 0.4718 0.0431 0.049 Uiso calc R 1 . . H
C16 0.4284(3) 0.4882(5) -0.0698(2) 0.0533(10) Uani d . 1 . . C
H16A 0.4691 0.4043 -0.0860 0.064 Uiso calc R 1 . . H
H16B 0.4770 0.5780 -0.0565 0.064 Uiso calc R 1 . . H
C17 0.3276(3) 0.5333(4) -0.1335(2) 0.0465(9) Uani d . 1 . . C
C18 0.2424(2) 0.3949(4) -0.15068(16) 0.0298(7) Uani d . 1 . . C
H18 0.1703 0.4432 -0.1547 0.036 Uiso calc R 1 . . H
C19 0.2360(3) 0.3231(4) -0.22709(17) 0.0388(8) Uani d . 1 . . C
H19A 0.1815 0.2397 -0.2358 0.047 Uiso calc R 1 . . H
H19B 0.3066 0.2755 -0.2259 0.047 Uiso calc R 1 . . H
C20 0.2065(3) 0.4376(5) -0.29293(19) 0.0439(8) Uani d . 1 . . C
C21 0.2732(4) 0.5895(6) -0.2726(2) 0.0744(14) Uani d . 1 . . C
H21A 0.3026 0.6203 -0.3139 0.089 Uiso calc R 1 . . H
H21B 0.2247 0.6726 -0.2646 0.089 Uiso calc R 1 . . H
C22 0.3681(4) 0.5714(7) -0.2030(2) 0.0775(15) Uani d . 1 . . C
H22A 0.4104 0.6681 -0.1945 0.093 Uiso calc R 1 . . H
H22B 0.4166 0.4881 -0.2109 0.093 Uiso calc R 1 . . H
C23 0.3955(3) 0.0039(4) 0.31497(17) 0.0424(8) Uani d . 1 . . C
H23A 0.4516 -0.0352 0.2929 0.064 Uiso calc R 1 . . H
H23B 0.3952 -0.0571 0.3583 0.064 Uiso calc R 1 . . H
H23C 0.4104 0.1118 0.3289 0.064 Uiso calc R 1 . . H
C24 0.1978(3) 0.0574(5) 0.29771(18) 0.0480(9) Uani d . 1 . . C
H24A 0.2124 0.1668 0.3084 0.072 Uiso calc R 1 . . H
H24B 0.2030 0.0012 0.3432 0.072 Uiso calc R 1 . . H
H24C 0.1250 0.0453 0.2657 0.072 Uiso calc R 1 . . H
C25 0.1580(3) 0.4133(4) 0.05062(18) 0.0384(7) Uani d . 1 . . C
H25A 0.1795 0.5177 0.0406 0.058 Uiso calc R 1 . . H
H25B 0.1390 0.4120 0.0974 0.058 Uiso calc R 1 . . H
H25C 0.0955 0.3813 0.0118 0.058 Uiso calc R 1 . . H
C26 0.0757(3) 0.1179(4) 0.12368(18) 0.0383(8) Uani d . 1 . . C
H26A 0.0306 0.1443 0.0753 0.057 Uiso calc R 1 . . H
H26B 0.0889 0.2104 0.1542 0.057 Uiso calc R 1 . . H
H26C 0.0387 0.0407 0.1461 0.057 Uiso calc R 1 . . H
C27 0.3332(3) 0.1314(4) -0.09778(18) 0.0355(7) Uani d . 1 . . C
H27A 0.3399 0.0567 -0.0582 0.053 Uiso calc R 1 . . H
H27B 0.4047 0.1725 -0.0970 0.053 Uiso calc R 1 . . H
H27C 0.3026 0.0806 -0.1446 0.053 Uiso calc R 1 . . H
C28 0.2731(5) 0.6777(5) -0.1092(3) 0.0795(15) Uani d . 1 . . C
H28A 0.2104 0.7079 -0.1483 0.119 Uiso calc R 1 . . H
H28B 0.3251 0.7627 -0.0989 0.119 Uiso calc R 1 . . H
H28C 0.2498 0.6531 -0.0652 0.119 Uiso calc R 1 . . H
C29 0.0843(3) 0.4737(7) -0.3137(3) 0.0842(17) Uani d . 1 . . C
H29A 0.0674 0.5449 -0.3550 0.126 Uiso calc R 1 . . H
H29B 0.0645 0.5210 -0.2720 0.126 Uiso calc R 1 . . H
H29C 0.0434 0.3782 -0.3270 0.126 Uiso calc R 1 . . H
C30 0.2361(5) 0.3619(6) -0.3595(2) 0.0795(15) Uani d . 1 . . C
H30A 0.3132 0.3367 -0.3467 0.119 Uiso calc R 1 . . H
H30B 0.2199 0.4337 -0.4006 0.119 Uiso calc R 1 . . H
H30C 0.1937 0.2676 -0.3730 0.119 Uiso calc R 1 . . H
C31 0.4049(3) -0.3703(4) 0.27585(17) 0.0341(7) Uani d . 1 . . C
C32 0.5073(3) -0.4164(4) 0.25695(17) 0.0362(7) Uani d . 1 . . C
H32 0.5120 -0.3863 0.2098 0.043 Uiso calc R 1 . . H
C33 0.5938(3) -0.4943(4) 0.29666(17) 0.0376(8) Uani d . 1 . . C
H33 0.6493 -0.5026 0.2720 0.045 Uiso calc R 1 . . H
C34 0.6243(3) -0.5710(4) 0.36997(17) 0.0349(7) Uani d . 1 . . C
C35 0.7353(3) -0.5997(4) 0.40096(19) 0.0445(8) Uani d . 1 . . C
H35 0.7862 -0.5682 0.3753 0.053 Uiso calc R 1 . . H
C36 0.7722(3) -0.6734(5) 0.46841(19) 0.0505(9) Uani d . 1 . . C
H36 0.8474 -0.6872 0.4887 0.061 Uiso calc R 1 . . H
C37 0.6985(3) -0.7267(4) 0.50606(18) 0.0433(8) Uani d . 1 . . C
C38 0.5856(3) -0.6998(4) 0.47619(17) 0.0388(8) Uani d . 1 . . C
C39 0.5490(3) -0.6232(4) 0.40924(17) 0.0372(7) Uani d . 1 . . C
H39 0.4740 -0.6058 0.3898 0.045 Uiso calc R 1 . . H
C40 0.4073(3) -0.7209(5) 0.4989(2) 0.0575(11) Uani d . 1 . . C
H40A 0.3722 -0.7689 0.5335 0.086 Uiso calc R 1 . . H
H40B 0.3735 -0.7584 0.4496 0.086 Uiso calc R 1 . . H
H40C 0.3992 -0.6089 0.5003 0.086 Uiso calc R 1 . . H
Cl1 -0.00947(18) 0.4337(3) 0.27051(12) 0.1425(7) Uani d . 1 A . Cl
Cl2A 0.0589(19) 0.449(3) 0.4384(5) 0.27(2) Uani d PD 0.216(4) A 1 Cl
Cl2B 0.0808(7) 0.3423(8) 0.4237(3) 0.159(3) Uani d PD 0.529(11) A 2 Cl
Cl2C 0.0216(11) 0.481(4) 0.4253(5) 0.194(11) Uani d PD 0.255(12) A 3 Cl
C41 0.0800(6) 0.4714(10) 0.3480(5) 0.155(3) Uani d D 1 . . C
H41A 0.1015 0.5801 0.3447 0.186 Uiso calc PR 0.216(4) A 1 H
H41B 0.1443 0.4086 0.3476 0.186 Uiso calc PR 0.216(4) A 1 H
H41C 0.0659 0.5740 0.3649 0.186 Uiso d PR 0.529(11) A 2 H
H41D 0.1515 0.4736 0.3384 0.186 Uiso d PR 0.529(11) A 2 H
H41E 0.1225 0.5608 0.3405 0.186 Uiso d PR 0.255(12) A 3 H
H41F 0.1293 0.3836 0.3605 0.186 Uiso d PR 0.255(12) A 3 H

loop_
_atom_site_aniso_label
_atom_site_aniso_U_11
_atom_site_aniso_U_22
_atom_site_aniso_U_33
_atom_site_aniso_U_12
_atom_site_aniso_U_13
_atom_site_aniso_U_23
O1 0.0467(13) 0.0375(13) 0.0336(11) 0.0013(10) 0.0162(10) 0.0088(10)
O2 0.0572(14) 0.0483(14) 0.0362(12) 0.0027(12) 0.0242(11) 0.0074(11)
O3 0.0522(15) 0.0652(17) 0.0427(14) 0.0070(13) 0.0183(12) 0.0202(13)
O4 0.0567(16) 0.089(2) 0.0383(14) 0.0168(15) 0.0154(12) 0.0181(14)
C1 0.0339(16) 0.0370(19) 0.0294(16) -0.0116(14) 0.0050(13) -0.0033(13)
C2 0.0471(19) 0.0376(19) 0.0380(17) -0.0115(16) 0.0118(15) 0.0045(15)
C3 0.0397(17) 0.0418(19) 0.0253(15) -0.0027(15) 0.0134(13) 0.0032(14)
C4 0.0327(16) 0.0405(19) 0.0277(15) -0.0027(14) 0.0079(13) -0.0008(14)
C5 0.0289(15) 0.0286(16) 0.0315(15) -0.0025(13) 0.0113(12) -0.0023(13)
C6 0.0381(17) 0.0357(19) 0.0286(15) -0.0060(14) 0.0021(13) -0.0106(14)
C7 0.0380(16) 0.0254(16) 0.0344(16) -0.0083(13) 0.0058(13) -0.0047(13)
C8 0.0278(14) 0.0218(15) 0.0299(15) 0.0000(12) 0.0069(12) -0.0038(12)
C9 0.0207(13) 0.0258(15) 0.0329(15) -0.0002(12) 0.0076(12) -0.0055(12)
C10 0.0266(14) 0.0286(16) 0.0287(15) -0.0050(12) 0.0082(12) -0.0030(12)
C11 0.0331(16) 0.0324(17) 0.0314(15) -0.0076(14) 0.0054(12) 0.0000(13)
C12 0.0290(15) 0.0323(17) 0.0261(15) -0.0021(13) 0.0027(12) -0.0017(13)
C13 0.0247(14) 0.0269(16) 0.0319(15) 0.0019(12) 0.0071(12) 0.0032(13)
C14 0.0253(14) 0.0216(15) 0.0361(16) 0.0032(12) 0.0064(12) 0.0023(12)
C15 0.0385(18) 0.045(2) 0.0362(17) -0.0130(16) 0.0036(14) 0.0015(15)
C16 0.0427(19) 0.063(3) 0.053(2) -0.0276(19) 0.0086(17) 0.0049(19)
C17 0.050(2) 0.037(2) 0.051(2) -0.0089(16) 0.0103(16) 0.0133(16)
C18 0.0279(15) 0.0275(16) 0.0362(16) 0.0060(12) 0.0123(13) 0.0030(13)
C19 0.0433(18) 0.0399(19) 0.0364(17) 0.0078(15) 0.0160(14) 0.0072(15)
C20 0.0414(18) 0.053(2) 0.0400(18) 0.0120(17) 0.0157(15) 0.0134(17)
C21 0.097(3) 0.066(3) 0.057(2) -0.020(3) 0.012(2) 0.026(2)
C22 0.075(3) 0.095(4) 0.059(3) -0.041(3) 0.012(2) 0.024(3)
C23 0.049(2) 0.047(2) 0.0296(16) -0.0062(16) 0.0080(15) -0.0012(15)
C24 0.060(2) 0.058(2) 0.0317(17) 0.0014(19) 0.0220(16) -0.0057(17)
C25 0.0464(19) 0.0293(17) 0.0406(18) 0.0078(15) 0.0129(15) -0.0033(14)
C26 0.0341(17) 0.044(2) 0.0373(17) -0.0018(15) 0.0103(14) 0.0008(15)
C27 0.0400(18) 0.0312(17) 0.0361(17) 0.0085(14) 0.0114(14) 0.0068(14)
C28 0.105(4) 0.029(2) 0.091(3) -0.007(2) -0.001(3) 0.003(2)
C29 0.055(3) 0.134(5) 0.062(3) 0.022(3) 0.012(2) 0.042(3)
C30 0.123(4) 0.083(4) 0.038(2) 0.033(3) 0.031(2) 0.019(2)
C31 0.0453(18) 0.0307(17) 0.0279(16) -0.0103(14) 0.0121(14) -0.0101(14)
C32 0.0437(18) 0.0347(18) 0.0312(16) -0.0097(15) 0.0117(14) -0.0004(14)
C33 0.0415(18) 0.0403(19) 0.0352(17) -0.0094(15) 0.0175(15) -0.0054(15)
C34 0.0431(18) 0.0328(17) 0.0299(16) -0.0011(14) 0.0114(13) -0.0074(14)
C35 0.046(2) 0.050(2) 0.0435(19) -0.0004(16) 0.0213(16) -0.0013(17)
C36 0.0413(18) 0.069(3) 0.041(2) 0.0067(18) 0.0097(16) 0.0016(18)
C37 0.053(2) 0.049(2) 0.0284(16) 0.0073(17) 0.0108(15) -0.0029(15)
C38 0.0500(19) 0.0383(19) 0.0300(16) 0.0016(15) 0.0135(14) -0.0017(14)
C39 0.0393(17) 0.0345(18) 0.0382(18) -0.0029(14) 0.0105(14) -0.0046(14)
C40 0.057(2) 0.070(3) 0.055(2) 0.005(2) 0.0318(19) 0.018(2)
Cl1 0.1454(16) 0.1149(14) 0.1460(16) 0.0114(13) -0.0015(13) 0.0218(13)
Cl2A 0.21(2) 0.41(4) 0.115(10) -0.25(3) -0.104(13) 0.148(17)
Cl2B 0.133(5) 0.251(8) 0.101(3) -0.057(5) 0.042(3) -0.057(4)
Cl2C 0.075(6) 0.39(3) 0.101(8) -0.099(11) 0.001(7) -0.028(12)
C41 0.125(6) 0.128(7) 0.221(10) -0.037(5) 0.061(7) -0.065(7)

loop_
_atom_type_symbol
_atom_type_description
_atom_type_scat_dispersion_real
_atom_type_scat_dispersion_imag
_atom_type_scat_source
C C 0.0033 0.0016 'International Tables Vol C Tables 4.2.6.8 and 6.1.1.4'
H H 0.0000 0.0000 'International Tables Vol C Tables 4.2.6.8 and 6.1.1.4'
O O 0.0106 0.0060 'International Tables Vol C Tables 4.2.6.8 and 6.1.1.4'
Cl Cl 0.1484 0.1585 'International Tables Vol C Tables 4.2.6.8 and 6.1.1.4'

loop_
_geom_angle_atom_site_label_1
_geom_angle_atom_site_label_2
_geom_angle_atom_site_label_3
_geom_angle
C31 O1 C3 117.6(2)
C38 O3 C40 118.6(3)
C37 O4 H4 109.5
C2 C1 C10 112.6(3)
C2 C1 H1A 109.1
C10 C1 H1A 109.1
C2 C1 H1B 109.1
C10 C1 H1B 109.1
H1A C1 H1B 107.8
C3 C2 C1 113.1(3)
C3 C2 H2A 109.0
C1 C2 H2A 109.0
C3 C2 H2B 109.0
C1 C2 H2B 109.0
H2A C2 H2B 107.8
O1 C3 C2 106.8(2)
O1 C3 C4 108.5(2)
C2 C3 C4 114.1(3)
O1 C3 H3 109.1
C2 C3 H3 109.1
C4 C3 H3 109.1
C23 C4 C3 108.4(3)
C23 C4 C24 106.5(3)
C3 C4 C24 108.0(3)
C23 C4 C5 109.9(2)
C3 C4 C5 110.0(2)
C24 C4 C5 113.8(3)
C6 C5 C10 110.4(2)
C6 C5 C4 114.0(2)
C10 C5 C4 117.2(2)
C6 C5 H5 104.6
C10 C5 H5 104.6
C4 C5 H5 104.6
C5 C6 C7 110.8(2)
C5 C6 H6A 109.5
C7 C6 H6A 109.5
C5 C6 H6B 109.5
C7 C6 H6B 109.5
H6A C6 H6B 108.1
C6 C7 C8 114.4(2)
C6 C7 H7A 108.7
C8 C7 H7A 108.7
C6 C7 H7B 108.7
C8 C7 H7B 108.7
H7A C7 H7B 107.6
C14 C8 C7 109.7(2)
C14 C8 C25 108.0(2)
C7 C8 C25 108.0(2)
C14 C8 C9 108.5(2)
C7 C8 C9 108.3(2)
C25 C8 C9 114.2(2)
C11 C9 C8 112.3(2)
C11 C9 C10 113.3(2)
C8 C9 C10 116.3(2)
C11 C9 H9 104.5
C8 C9 H9 104.5
C10 C9 H9 104.5
C1 C10 C26 108.3(2)
C1 C10 C5 107.4(2)
C26 C10 C5 114.2(2)
C1 C10 C9 108.4(2)
C26 C10 C9 112.0(2)
C5 C10 C9 106.3(2)
C12 C11 C9 114.8(2)
C12 C11 H11A 108.6
C9 C11 H11A 108.6
C12 C11 H11B 108.6
C9 C11 H11B 108.6
H11A C11 H11B 107.5
C11 C12 C13 114.6(2)
C11 C12 H12A 108.6
C13 C12 H12A 108.6
C11 C12 H12B 108.6
C13 C12 H12B 108.6
H12A C12 H12B 107.6
C14 C13 C12 110.4(2)
C14 C13 C27 107.1(2)
C12 C13 C27 107.3(2)
C14 C13 C18 111.6(2)
C12 C13 C18 108.4(2)
C27 C13 C18 112.0(2)
C15 C14 C13 117.5(3)
C15 C14 C8 123.0(3)
C13 C14 C8 119.5(2)
C14 C15 C16 121.4(3)
C14 C15 H15 119.3
C16 C15 H15 119.3
C15 C16 C17 109.6(3)
C15 C16 H16A 109.7
C17 C16 H16A 109.7
C15 C16 H16B 109.7
C17 C16 H16B 109.7
H16A C16 H16B 108.2
C28 C17 C22 110.3(4)
C28 C17 C16 108.2(3)
C22 C17 C16 108.3(3)
C28 C17 C18 109.3(3)
C22 C17 C18 110.0(3)
C16 C17 C18 110.6(3)
C19 C18 C17 111.1(3)
C19 C18 C13 112.9(3)
C17 C18 C13 115.1(2)
C19 C18 H18 105.6
C17 C18 H18 105.6
C13 C18 H18 105.6
C18 C19 C20 115.6(3)
C18 C19 H19A 108.4
C20 C19 H19A 108.4
C18 C19 H19B 108.4
C20 C19 H19B 108.4
H19A C19 H19B 107.4
C29 C20 C30 108.7(4)
C29 C20 C21 110.2(4)
C30 C20 C21 109.0(3)
C29 C20 C19 110.7(3)
C30 C20 C19 108.7(3)
C21 C20 C19 109.5(3)
C22 C21 C20 112.5(3)
C22 C21 H21A 109.1
C20 C21 H21A 109.1
C22 C21 H21B 109.1
C20 C21 H21B 109.1
H21A C21 H21B 107.8
C21 C22 C17 112.3(3)
C21 C22 H22A 109.1
C17 C22 H22A 109.1
C21 C22 H22B 109.1
C17 C22 H22B 109.1
H22A C22 H22B 107.9
C4 C23 H23A 109.5
C4 C23 H23B 109.5
H23A C23 H23B 109.5
C4 C23 H23C 109.5
H23A C23 H23C 109.5
H23B C23 H23C 109.5
C4 C24 H24A 109.5
C4 C24 H24B 109.5
H24A C24 H24B 109.5
C4 C24 H24C 109.5
H24A C24 H24C 109.5
H24B C24 H24C 109.5
C8 C25 H25A 109.5
C8 C25 H25B 109.5
H25A C25 H25B 109.5
C8 C25 H25C 109.5
H25A C25 H25C 109.5
H25B C25 H25C 109.5
C10 C26 H26A 109.5
C10 C26 H26B 109.5
H26A C26 H26B 109.5
C10 C26 H26C 109.5
H26A C26 H26C 109.5
H26B C26 H26C 109.5
C13 C27 H27A 109.5
C13 C27 H27B 109.5
H27A C27 H27B 109.5
C13 C27 H27C 109.5
H27A C27 H27C 109.5
H27B C27 H27C 109.5
C17 C28 H28A 109.5
C17 C28 H28B 109.5
H28A C28 H28B 109.5
C17 C28 H28C 109.5
H28A C28 H28C 109.5
H28B C28 H28C 109.5
C20 C29 H29A 109.5
C20 C29 H29B 109.5
H29A C29 H29B 109.5
C20 C29 H29C 109.5
H29A C29 H29C 109.5
H29B C29 H29C 109.5
C20 C30 H30A 109.5
C20 C30 H30B 109.5
H30A C30 H30B 109.5
C20 C30 H30C 109.5
H30A C30 H30C 109.5
H30B C30 H30C 109.5
O2 C31 O1 124.2(3)
O2 C31 C32 126.7(3)
O1 C31 C32 109.1(3)
C33 C32 C31 130.0(3)
C33 C32 H32 115.0
C31 C32 H32 115.0
C32 C33 C34 136.1(3)
C32 C33 H33 111.9
C34 C33 H33 111.9
C35 C34 C39 117.8(3)
C35 C34 C33 117.4(3)
C39 C34 C33 124.8(3)
C36 C35 C34 122.0(3)
C36 C35 H35 119.0
C34 C35 H35 119.0
C37 C36 C35 120.2(3)
C37 C36 H36 119.9
C35 C36 H36 119.9
O4 C37 C36 120.2(3)
O4 C37 C38 120.6(3)
C36 C37 C38 119.2(3)
O3 C38 C39 125.7(3)
O3 C38 C37 114.0(3)
C39 C38 C37 120.4(3)
C38 C39 C34 120.4(3)
C38 C39 H39 119.8
C34 C39 H39 119.8
O3 C40 H40A 109.5
O3 C40 H40B 109.5
H40A C40 H40B 109.5
O3 C40 H40C 109.5
H40A C40 H40C 109.5
H40B C40 H40C 109.5
Cl1 C41 Cl2A 125.8(7)
Cl1 C41 Cl2B 116.3(5)
Cl1 C41 Cl2C 113.3(6)
Cl1 C41 H41A 105.9
Cl1 C41 H41B 105.9
Cl1 C41 H41C 109.2
Cl1 C41 H41D 107.9
Cl1 C41 H41E 108.3
Cl1 C41 H41F 108.6
Cl2A C41 H41A 105.9
Cl2A C41 H41B 105.9
H41A C41 H41B 106.2
Cl2B C41 H41C 105.4
Cl2B C41 H41D 110.1
H41C C41 H41D 107.7
Cl2C C41 H41E 116.1
Cl2C C41 H41F 102.3
H41E C41 H41F 107.8

loop_
_geom_bond_atom_site_label_1
_geom_bond_atom_site_label_2
_geom_bond_site_symmetry_2
_geom_bond_distance
_geom_bond_publ_flag
O1 C31 . 1.349(4) y
O1 C3 . 1.457(4) y
O2 C31 . 1.211(4) y
O3 C38 . 1.369(4) y
O3 C40 . 1.410(4) y
O4 C37 . 1.357(4) y
O4 H4 . 0.82 ?
C1 C2 . 1.523(4) ?
C1 C10 . 1.546(4) ?
C1 H1A . 0.97 ?
C1 H1B . 0.97 ?
C2 C3 . 1.518(4) ?
C2 H2A . 0.97 ?
C2 H2B . 0.97 ?
C3 C4 . 1.542(5) ?
C3 H3 . 0.98 ?
C4 C23 . 1.531(4) ?
C4 C24 . 1.543(4) ?
C4 C5 . 1.563(4) ?
C5 C6 . 1.530(4) ?
C5 C10 . 1.558(4) ?
C5 H5 . 0.98 ?
C6 C7 . 1.531(4) ?
C6 H6A . 0.97 ?
C6 H6B . 0.97 ?
C7 C8 . 1.541(4) ?
C7 H7A . 0.97 ?
C7 H7B . 0.97 ?
C8 C14 . 1.536(4) ?
C8 C25 . 1.555(4) ?
C8 C9 . 1.556(4) ?
C9 C11 . 1.552(4) ?
C9 C10 . 1.570(4) ?
C9 H9 . 0.98 ?
C10 C26 . 1.549(4) ?
C11 C12 . 1.532(4) ?
C11 H11A . 0.97 ?
C11 H11B . 0.97 ?
C12 C13 . 1.535(4) ?
C12 H12A . 0.97 ?
C12 H12B . 0.97 ?
C13 C14 . 1.525(4) ?
C13 C27 . 1.552(4) ?
C13 C18 . 1.577(4) ?
C14 C15 . 1.328(4) y
C15 C16 . 1.491(5) ?
C15 H15 . 0.93 ?
C16 C17 . 1.545(5) ?
C16 H16A . 0.97 ?
C16 H16B . 0.97 ?
C17 C28 . 1.530(6) ?
C17 C22 . 1.541(5) ?
C17 C18 . 1.568(4) ?
C18 C19 . 1.531(4) ?
C18 H18 . 0.98 ?
C19 C20 . 1.535(5) ?
C19 H19A . 0.97 ?
C19 H19B . 0.97 ?
C20 C29 . 1.515(5) ?
C20 C30 . 1.524(5) ?
C20 C21 . 1.535(6) ?
C21 C22 . 1.527(6) ?
C21 H21A . 0.97 ?
C21 H21B . 0.97 ?
C22 H22A . 0.97 ?
C22 H22B . 0.97 ?
C23 H23A . 0.96 ?
C23 H23B . 0.96 ?
C23 H23C . 0.96 ?
C24 H24A . 0.96 ?
C24 H24B . 0.96 ?
C24 H24C . 0.96 ?
C25 H25A . 0.96 ?
C25 H25B . 0.96 ?
C25 H25C . 0.96 ?
C26 H26A . 0.96 ?
C26 H26B . 0.96 ?
C26 H26C . 0.96 ?
C27 H27A . 0.96 ?
C27 H27B . 0.96 ?
C27 H27C . 0.96 ?
C28 H28A . 0.96 ?
C28 H28B . 0.96 ?
C28 H28C . 0.96 ?
C29 H29A . 0.96 ?
C29 H29B . 0.96 ?
C29 H29C . 0.96 ?
C30 H30A . 0.96 ?
C30 H30B . 0.96 ?
C30 H30C . 0.96 ?
C31 C32 . 1.470(4) ?
C32 C33 . 1.324(5) y
C32 H32 . 0.93 ?
C33 C34 . 1.472(5) ?
C33 H33 . 0.93 ?
C34 C35 . 1.386(5) ?
C34 C39 . 1.407(4) ?
C35 C36 . 1.373(5) ?
C35 H35 . 0.93 ?
C36 C37 . 1.373(5) ?
C36 H36 . 0.93 ?
C37 C38 . 1.403(5) ?
C38 C39 . 1.377(5) ?
C39 H39 . 0.93 ?
C40 H40A . 0.96 ?
C40 H40B . 0.96 ?
C40 H40C . 0.96 ?
Cl1 C41 . 1.617(9) ?
Cl2A C41 . 1.780(12) ?
Cl2A H41C . 1.7526 ?
Cl2B C41 . 1.785(10) ?
Cl2B H41F . 1.4974 ?
Cl2C C41 . 1.777(11) ?
Cl2C H41C . 1.5866 ?
C41 H41A . 0.97 ?
C41 H41B . 0.97 ?
C41 H41C . 0.96 ?
C41 H41D . 0.96 ?
C41 H41E . 0.96 ?
C41 H41F . 0.96 ?

loop_
_geom_hbond_atom_site_label_D
_geom_hbond_atom_site_label_H
_geom_hbond_atom_site_label_A
_geom_hbond_site_symmetry_A
_geom_hbond_distance_DH
_geom_hbond_distance_HA
_geom_hbond_distance_DA
_geom_hbond_angle_DHA
_geom_hbond_publ_flag
O4 H4 O3 1_555 0.82 2.19 2.651(4) 115 yes
O4 H4 O2 2_646 0.82 2.04 2.768(4) 147 yes
C3 H3 O2 1_555 0.98 2.27 2.724(4) 107 yes
C39 H39 O2 1_555 0.93 2.18 2.932(4) 137 yes

loop_
_geom_torsion_atom_site_label_1
_geom_torsion_atom_site_label_2
_geom_torsion_atom_site_label_3
_geom_torsion_atom_site_label_4
_geom_torsion
_geom_torsion_publ_flag
C10 C1 C2 C3 -57.4(4) ?
C31 O1 C3 C2 -121.4(3) y
C31 O1 C3 C4 115.2(3) ?
C1 C2 C3 O1 -67.4(3) ?
C1 C2 C3 C4 52.5(4) ?
O1 C3 C4 C23 -47.4(3) ?
C2 C3 C4 C23 -166.3(2) ?
O1 C3 C4 C24 -162.4(2) ?
C2 C3 C4 C24 78.7(3) ?
O1 C3 C4 C5 72.8(3) ?
C2 C3 C4 C5 -46.1(3) ?
C23 C4 C5 C6 -61.4(3) ?
C3 C4 C5 C6 179.4(2) ?
C24 C4 C5 C6 58.0(3) ?
C23 C4 C5 C10 167.6(3) ?
C3 C4 C5 C10 48.3(3) ?
C24 C4 C5 C10 -73.1(3) ?
C10 C5 C6 C7 -61.2(3) ?
C4 C5 C6 C7 164.4(2) ?
C5 C6 C7 C8 56.6(3) ?
C6 C7 C8 C14 -167.6(3) ?
C6 C7 C8 C25 74.9(3) ?
C6 C7 C8 C9 -49.3(3) ?
C14 C8 C9 C11 -57.1(3) ?
C7 C8 C9 C11 -176.1(2) ?
C25 C8 C9 C11 63.5(3) ?
C14 C8 C9 C10 170.0(2) ?
C7 C8 C9 C10 51.0(3) ?
C25 C8 C9 C10 -69.4(3) ?
C2 C1 C10 C26 -69.0(3) ?
C2 C1 C10 C5 54.8(3) ?
C2 C1 C10 C9 169.3(2) ?
C6 C5 C10 C1 175.0(2) ?
C4 C5 C10 C1 -52.3(3) ?
C6 C5 C10 C26 -64.8(3) ?
C4 C5 C10 C26 67.9(3) ?
C6 C5 C10 C9 59.1(3) ?
C4 C5 C10 C9 -168.1(2) ?
C11 C9 C10 C1 56.1(3) ?
C8 C9 C10 C1 -171.5(2) ?
C11 C9 C10 C26 -63.4(3) ?
C8 C9 C10 C26 69.0(3) ?
C11 C9 C10 C5 171.3(2) ?
C8 C9 C10 C5 -56.3(3) ?
C8 C9 C11 C12 22.0(3) ?
C10 C9 C11 C12 156.3(2) ?
C9 C11 C12 C13 33.8(4) ?
C11 C12 C13 C14 -52.0(3) ?
C11 C12 C13 C27 64.5(3) ?
C11 C12 C13 C18 -174.4(2) ?
C12 C13 C14 C15 -164.7(3) ?
C27 C13 C14 C15 78.7(3) ?
C18 C13 C14 C15 -44.2(4) ?
C12 C13 C14 C8 13.9(4) ?
C27 C13 C14 C8 -102.6(3) ?
C18 C13 C14 C8 134.5(3) ?
C7 C8 C14 C15 -24.2(4) ?
C25 C8 C14 C15 93.3(3) ?
C9 C8 C14 C15 -142.4(3) ?
C7 C8 C14 C13 157.2(2) ?
C25 C8 C14 C13 -85.3(3) ?
C9 C8 C14 C13 39.1(3) ?
C13 C14 C15 C16 6.7(5) ?
C8 C14 C15 C16 -171.9(3) ?
C14 C15 C16 C17 44.5(5) ?
C15 C16 C17 C28 65.8(4) ?
C15 C16 C17 C22 -174.6(4) ?
C15 C16 C17 C18 -54.0(4) ?
C28 C17 C18 C19 129.1(3) ?
C22 C17 C18 C19 7.8(4) ?
C16 C17 C18 C19 -111.8(3) ?
C28 C17 C18 C13 -101.0(3) ?
C22 C17 C18 C13 137.7(3) ?
C16 C17 C18 C13 18.1(4) ?
C14 C13 C18 C19 158.0(2) ?
C12 C13 C18 C19 -80.3(3) ?
C27 C13 C18 C19 37.9(3) ?
C14 C13 C18 C17 29.0(3) ?
C12 C13 C18 C17 150.7(3) ?
C27 C13 C18 C17 -91.1(3) ?
C17 C18 C19 C20 -57.0(4) ?
C13 C18 C19 C20 172.0(3) ?
C18 C19 C20 C29 -77.1(4) ?
C18 C19 C20 C30 163.5(3) ?
C18 C19 C20 C21 44.6(4) ?
C29 C20 C21 C22 136.0(4) ?
C30 C20 C21 C22 -104.8(4) ?
C19 C20 C21 C22 14.0(5) ?
C20 C21 C22 C17 -62.6(6) ?
C28 C17 C22 C21 -71.7(5) ?
C16 C17 C22 C21 170.0(4) ?
C18 C17 C22 C21 49.0(5) ?
C3 O1 C31 O2 7.3(4) ?
C3 O1 C31 C32 -172.8(2) ?
O2 C31 C32 C33 -16.1(6) ?
O1 C31 C32 C33 164.0(3) y
C31 C32 C33 C34 3.2(7) y
C32 C33 C34 C35 -161.1(4) ?
C32 C33 C34 C39 21.8(6) y
C39 C34 C35 C36 -1.4(5) ?
C33 C34 C35 C36 -178.7(3) ?
C34 C35 C36 C37 2.6(6) ?
C35 C36 C37 O4 178.1(4) ?
C35 C36 C37 C38 -2.4(6) ?
C40 O3 C38 C39 -10.8(5) y
C40 O3 C38 C37 171.3(3) y
O4 C37 C38 O3 -1.3(5) ?
C36 C37 C38 O3 179.2(3) ?
O4 C37 C38 C39 -179.4(3) ?
C36 C37 C38 C39 1.2(5) ?
O3 C38 C39 C34 -177.9(3) ?
C37 C38 C39 C34 0.0(5) ?
C35 C34 C39 C38 0.1(5) ?
C33 C34 C39 C38 177.2(3) ?
